data_7021330
loop_
_publ_author_name
'Yasumoto, Takahiro'
'Yamamoto, Keishi'
'Tsurugi, Hayato'
'Mashima, Kazushi'

_publ_section_title
;
 Isospecific polymerization of 1-hexene by C1-symmetric half-metallocene
 dimethyl complexes of group 4 metals with bidentate N-substituted
 iminomethylpyrrolyl ligands.
;
_journal_issue 25
_journal_name_full 'Dalton transactions (Cambridge, England : 2003)'
_journal_page_first 9120
_journal_page_last 9128
_journal_paper_doi 10.1039/c2dt32481d
_journal_volume 42
_journal_year 2013
_chemical_formula_moiety 'C24 H32 N2 O Ti'
_chemical_formula_sum 'C24 H32 N2 O Ti'
_chemical_formula_weight 412.42
_chemical_name_common 2a
_space_group_IT_number 2
_symmetry_cell_setting triclinic
_symmetry_Int_Tables_number 2
_symmetry_space_group_name_Hall '-P 1'
_symmetry_space_group_name_H-M 'P -1'
_atom_sites_solution_hydrogens geom
_atom_sites_solution_primary direct
_atom_sites_solution_secondary difmap
_cell_angle_alpha 73.418(3)
_cell_angle_beta 81.473(3)
_cell_angle_gamma 81.371(3)
_cell_formula_units_Z 4
_cell_length_a 8.9587(7)
_cell_length_b 14.3777(13)
_cell_length_c 17.7595(14)
_cell_measurement_reflns_used 29520
_cell_measurement_temperature 120(1)
_cell_measurement_theta_max 27.49
_cell_measurement_theta_min 3.08
_cell_volume 2154.1(3)
_computing_cell_refinement 'Rigaku/RAPID Diffractometer Control'
_computing_data_collection 'Rigaku/RAPID Diffractometer Control'
_computing_data_reduction 'teXsan: PROCESS (MSC)'
_computing_molecular_graphics 'Ortep-3 (Louis J. Farrugia, 1999)'
_computing_publication_material 'SHELXL-97 and modified'
_computing_structure_refinement 'SHELXL-97 (Sheldrick, 1999)'
_computing_structure_solution 'SIR97(Cascarano al.,Acta Cryst.,1996,A52,C-79)'
_diffrn_ambient_temperature 120(1)
_diffrn_detector_area_resol_mean 10.00
_diffrn_measured_fraction_theta_full 0.993
_diffrn_measured_fraction_theta_max 0.993
_diffrn_measurement_device_type 'Rigaku R-AXIS RAPID'
_diffrn_measurement_method \w
_diffrn_radiation_monochromator graphite
_diffrn_radiation_source 'normal-focus sealed tube'
_diffrn_radiation_type MoK\a
_diffrn_radiation_wavelength 0.71075
_diffrn_reflns_av_R_equivalents 0.0622
_diffrn_reflns_av_sigmaI/netI 0.0584
_diffrn_reflns_limit_h_max 11
_diffrn_reflns_limit_h_min -11
_diffrn_reflns_limit_k_max 18
_diffrn_reflns_limit_k_min -18
_diffrn_reflns_limit_l_max 23
_diffrn_reflns_limit_l_min -23
_diffrn_reflns_number 40235
_diffrn_reflns_theta_full 27.48
_diffrn_reflns_theta_max 27.48
_diffrn_reflns_theta_min 3.07
_exptl_absorpt_coefficient_mu 0.414
_exptl_absorpt_correction_T_max 0.9517
_exptl_absorpt_correction_T_min 0.7435
_exptl_absorpt_correction_type multi-scan
_exptl_absorpt_process_details
;
Higashi, T. (1995). ABSCOR - Program for Absorption Correction, Rigaku
Corporation, Tokyo, Japan.
;
_exptl_crystal_colour orange
_exptl_crystal_density_diffrn 1.272
_exptl_crystal_density_method 'not measured'
_exptl_crystal_description platelet
_exptl_crystal_F_000 880
_exptl_crystal_size_max 0.41
_exptl_crystal_size_mid 0.26
_exptl_crystal_size_min 0.12
_refine_diff_density_max 0.392
_refine_diff_density_min -0.648
_refine_diff_density_rms 0.063
_refine_ls_extinction_method none
_refine_ls_goodness_of_fit_ref 1.038
_refine_ls_hydrogen_treatment constr
_refine_ls_matrix_type full
_refine_ls_number_parameters 505
_refine_ls_number_reflns 9829
_refine_ls_number_restraints 0
_refine_ls_restrained_S_all 1.038
_refine_ls_R_factor_all 0.1394
_refine_ls_R_factor_gt 0.0530
_refine_ls_shift/su_max 0.001
_refine_ls_shift/su_mean 0.000
_refine_ls_structure_factor_coef Fsqd
_refine_ls_weighting_details 'calc w=1/[\s^2^(Fo^2^)+(0.0780P)^2^+1.0182P] where P=(Fo^2^+2Fc^2^)/3'
_refine_ls_weighting_scheme calc
_refine_ls_wR_factor_gt 0.1492
_refine_ls_wR_factor_ref 0.1785
_reflns_number_gt 4112
_reflns_number_total 9829
_reflns_threshold_expression >2sigma(I)
_cod_data_source_file c2dt32481d.txt
_cod_data_source_block 2a
_cod_original_sg_symbol_H-M P-1
_cod_database_code 7021330

loop_
_symmetry_equiv_pos_as_xyz
'x, y, z'
'-x, -y, -z'

loop_
_atom_site_label
_atom_site_type_symbol
_atom_site_fract_x
_atom_site_fract_y
_atom_site_fract_z
_atom_site_U_iso_or_equiv
_atom_site_adp_type
_atom_site_occupancy
_atom_site_symmetry_multiplicity
_atom_site_calc_flag
_atom_site_refinement_flags
Ti1 Ti 0.15868(10) 0.76558(7) 0.68858(6) 0.0245(2) Uani 1 1 d .
Ti2 Ti 0.34099(10) 0.23464(7) 0.81127(6) 0.0248(2) Uani 1 1 d .
O1 O 0.7449(4) 0.4578(3) 0.9273(2) 0.0329(10) Uani 1 1 d .
O2 O -0.2425(4) 0.5418(3) 0.5741(2) 0.0364(10) Uani 1 1 d .
N1 N 0.1990(5) 0.7427(3) 0.5756(3) 0.0315(11) Uani 1 1 d .
N2 N 0.3646(5) 0.6487(3) 0.6937(3) 0.0242(10) Uani 1 1 d .
N3 N 0.2988(5) 0.2599(3) 0.9263(2) 0.0245(10) Uani 1 1 d .
N4 N 0.1372(5) 0.3503(3) 0.8068(3) 0.0260(11) Uani 1 1 d .
C1 C 0.2017(6) 0.9300(4) 0.6305(4) 0.0354(15) Uani 1 1 d .
C2 C 0.0794(6) 0.9309(4) 0.6885(4) 0.0323(14) Uani 1 1 d .
C3 C 0.1273(6) 0.8840(4) 0.7632(4) 0.0334(14) Uani 1 1 d .
C4 C 0.2873(7) 0.8535(4) 0.7526(3) 0.0344(14) Uani 1 1 d .
C5 C 0.3355(6) 0.8827(4) 0.6674(4) 0.0335(14) Uani 1 1 d .
C6 C 0.2066(7) 0.9777(4) 0.5434(3) 0.0384(15) Uani 1 1 d .
H6A H 0.3085 0.9632 0.5176 0.058 Uiso 1 1 calc R
H6B H 0.1825 1.0485 0.5344 0.058 Uiso 1 1 calc R
H6C H 0.1320 0.9525 0.5214 0.058 Uiso 1 1 calc R
C7 C -0.0698(7) 0.9857(4) 0.6743(4) 0.0484(18) Uani 1 1 d .
H7A H -0.1369 0.9753 0.7241 0.073 Uiso 1 1 calc R
H7B H -0.1136 0.9630 0.6362 0.073 Uiso 1 1 calc R
H7C H -0.0588 1.0554 0.6530 0.073 Uiso 1 1 calc R
C8 C 0.0362(7) 0.8749(5) 0.8415(4) 0.0490(18) Uani 1 1 d .
H8A H 0.0989 0.8377 0.8834 0.074 Uiso 1 1 calc R
H8B H -0.0522 0.8409 0.8441 0.074 Uiso 1 1 calc R
H8C H 0.0019 0.9401 0.8487 0.074 Uiso 1 1 calc R
C9 C 0.3927(7) 0.8055(4) 0.8142(3) 0.0387(15) Uani 1 1 d .
H9A H 0.4949 0.7918 0.7883 0.058 Uiso 1 1 calc R
H9B H 0.3564 0.7442 0.8471 0.058 Uiso 1 1 calc R
H9C H 0.3957 0.8491 0.8473 0.058 Uiso 1 1 calc R
C10 C 0.4966(6) 0.8692(4) 0.6273(4) 0.0397(16) Uani 1 1 d .
H10A H 0.5646 0.8336 0.6672 0.060 Uiso 1 1 calc R
H10B H 0.5306 0.9333 0.6003 0.060 Uiso 1 1 calc R
H10C H 0.4984 0.8320 0.5887 0.060 Uiso 1 1 calc R
C11 C 0.0861(6) 0.6714(4) 0.8007(3) 0.0299(13) Uani 1 1 d .
H11A H 0.1726 0.6481 0.8319 0.045 Uiso 1 1 calc R
H11B H 0.0462 0.6155 0.7928 0.045 Uiso 1 1 calc R
H11C H 0.0064 0.7074 0.8290 0.045 Uiso 1 1 calc R
C12 C -0.0704(6) 0.7756(4) 0.6687(3) 0.0324(13) Uani 1 1 d .
H12A H -0.0852 0.8188 0.6160 0.049 Uiso 1 1 calc R
H12B H -0.1362 0.8021 0.7087 0.049 Uiso 1 1 calc R
H12C H -0.0961 0.7105 0.6722 0.049 Uiso 1 1 calc R
C13 C 0.1340(6) 0.7709(4) 0.5063(4) 0.0360(15) Uani 1 1 d .
H13 H 0.0481 0.8184 0.4964 0.043 Uiso 1 1 calc R
C14 C 0.2100(6) 0.7209(4) 0.4515(3) 0.0342(14) Uani 1 1 d .
H14 H 0.1857 0.7282 0.3997 0.041 Uiso 1 1 calc R
C15 C 0.3288(6) 0.6580(4) 0.4888(3) 0.0340(14) Uani 1 1 d .
H15 H 0.4001 0.6134 0.4678 0.041 Uiso 1 1 calc R
C16 C 0.3211(6) 0.6742(4) 0.5631(3) 0.0282(13) Uani 1 1 d .
C17 C 0.4050(6) 0.6273(4) 0.6277(3) 0.0272(13) Uani 1 1 d .
H17 H 0.4901 0.5806 0.6223 0.033 Uiso 1 1 calc R
C18 C 0.4578(6) 0.5992(4) 0.7554(3) 0.0254(12) Uani 1 1 d .
C19 C 0.6028(6) 0.6231(4) 0.7501(3) 0.0303(13) Uani 1 1 d .
H19 H 0.6402 0.6722 0.7060 0.036 Uiso 1 1 calc R
C20 C 0.6958(6) 0.5743(4) 0.8104(3) 0.0330(14) Uani 1 1 d .
H20 H 0.7949 0.5920 0.8074 0.040 Uiso 1 1 calc R
C21 C 0.6443(6) 0.5020(4) 0.8729(3) 0.0305(13) Uani 1 1 d .
C22 C 0.4960(6) 0.4771(4) 0.8777(4) 0.0326(14) Uani 1 1 d .
H22 H 0.4582 0.4273 0.9212 0.039 Uiso 1 1 calc R
C23 C 0.4048(6) 0.5272(4) 0.8170(3) 0.0320(14) Uani 1 1 d .
H23 H 0.3053 0.5104 0.8193 0.038 Uiso 1 1 calc R
C24 C 0.7018(7) 0.3751(4) 0.9865(3) 0.0378(15) Uani 1 1 d .
H24A H 0.7819 0.3498 1.0215 0.057 Uiso 1 1 calc R
H24B H 0.6861 0.3248 0.9621 0.057 Uiso 1 1 calc R
H24C H 0.6072 0.3931 1.0172 0.057 Uiso 1 1 calc R
C25 C 0.2891(6) 0.0712(4) 0.8701(3) 0.0274(12) Uani 1 1 d .
C26 C 0.4193(7) 0.0683(4) 0.8122(4) 0.0339(14) Uani 1 1 d .
C27 C 0.3659(7) 0.1176(4) 0.7375(3) 0.0333(14) Uani 1 1 d .
C28 C 0.2109(6) 0.1467(4) 0.7509(3) 0.0312(14) Uani 1 1 d .
C29 C 0.1651(6) 0.1202(4) 0.8310(3) 0.0277(13) Uani 1 1 d .
C30 C 0.2859(7) 0.0224(5) 0.9572(3) 0.0436(17) Uani 1 1 d .
H30A H 0.3887 -0.0062 0.9696 0.065 Uiso 1 1 calc R
H30B H 0.2185 -0.0292 0.9720 0.065 Uiso 1 1 calc R
H30C H 0.2485 0.0707 0.9869 0.065 Uiso 1 1 calc R
C31 C 0.5779(6) 0.0140(4) 0.8241(4) 0.0455(17) Uani 1 1 d .
H31A H 0.5863 -0.0131 0.8808 0.068 Uiso 1 1 calc R
H31B H 0.6542 0.0594 0.8009 0.068 Uiso 1 1 calc R
H31C H 0.5948 -0.0391 0.7984 0.068 Uiso 1 1 calc R
C32 C 0.4607(7) 0.1230(5) 0.6589(4) 0.0464(17) Uani 1 1 d .
H32A H 0.5666 0.0984 0.6677 0.070 Uiso 1 1 calc R
H32B H 0.4553 0.1909 0.6266 0.070 Uiso 1 1 calc R
H32C H 0.4219 0.0830 0.6314 0.070 Uiso 1 1 calc R
C33 C 0.1200(7) 0.1931(5) 0.6823(4) 0.0454(17) Uani 1 1 d .
H33A H 0.1879 0.2017 0.6328 0.068 Uiso 1 1 calc R
H33B H 0.0695 0.2569 0.6870 0.068 Uiso 1 1 calc R
H33C H 0.0435 0.1510 0.6824 0.068 Uiso 1 1 calc R
C34 C 0.0117(6) 0.1335(4) 0.8736(3) 0.0353(14) Uani 1 1 d .
H34A H 0.0166 0.1070 0.9306 0.053 Uiso 1 1 calc R
H34B H -0.0578 0.0991 0.8565 0.053 Uiso 1 1 calc R
H34C H -0.0252 0.2032 0.8620 0.053 Uiso 1 1 calc R
C35 C 0.5774(6) 0.2237(4) 0.8296(4) 0.0342(14) Uani 1 1 d .
H35A H 0.5936 0.1805 0.8821 0.051 Uiso 1 1 calc R
H35B H 0.6041 0.2887 0.8257 0.051 Uiso 1 1 calc R
H35C H 0.6416 0.1970 0.7892 0.051 Uiso 1 1 calc R
C36 C 0.4136(6) 0.3284(4) 0.7009(3) 0.0296(13) Uani 1 1 d .
H36A H 0.3273 0.3526 0.6698 0.044 Uiso 1 1 calc R
H36B H 0.4928 0.2925 0.6724 0.044 Uiso 1 1 calc R
H36C H 0.4545 0.3837 0.7093 0.044 Uiso 1 1 calc R
C37 C 0.3691(6) 0.2307(4) 0.9932(3) 0.0314(13) Uani 1 1 d .
H37 H 0.4563 0.1841 1.0014 0.038 Uiso 1 1 calc R
C38 C 0.2960(7) 0.2782(5) 1.0470(4) 0.0401(16) Uani 1 1 d .
H38 H 0.3228 0.2701 1.0985 0.048 Uiso 1 1 calc R
C39 C 0.1757(7) 0.3405(4) 1.0132(3) 0.0349(14) Uani 1 1 d .
H39 H 0.1046 0.3833 1.0363 0.042 Uiso 1 1 calc R
C40 C 0.1808(6) 0.3272(4) 0.9382(3) 0.0266(12) Uani 1 1 d .
C41 C 0.0958(6) 0.3719(4) 0.8744(3) 0.0272(13) Uani 1 1 d .
H41 H 0.0091 0.4173 0.8801 0.033 Uiso 1 1 calc R
C42 C 0.0429(6) 0.3996(4) 0.7449(3) 0.0243(12) Uani 1 1 d .
C43 C -0.1071(6) 0.3768(4) 0.7492(3) 0.0280(12) Uani 1 1 d .
H43 H -0.1456 0.3277 0.7930 0.034 Uiso 1 1 calc R
C44 C -0.1954(6) 0.4240(4) 0.6920(3) 0.0285(13) Uani 1 1 d .
H44 H -0.2952 0.4072 0.6952 0.034 Uiso 1 1 calc R
C45 C -0.1415(6) 0.4979(4) 0.6273(3) 0.0262(12) Uani 1 1 d .
C46 C 0.0020(6) 0.5226(4) 0.6218(3) 0.0252(12) Uani 1 1 d .
H46 H 0.0379 0.5732 0.5784 0.030 Uiso 1 1 calc R
C47 C 0.0938(6) 0.4739(3) 0.6792(3) 0.0256(12) Uani 1 1 d .
H47 H 0.1940 0.4906 0.6746 0.031 Uiso 1 1 calc R
C48 C -0.2010(7) 0.6261(5) 0.5109(4) 0.0418(16) Uani 1 1 d .
H48A H -0.2832 0.6500 0.4770 0.063 Uiso 1 1 calc R
H48B H -0.1078 0.6075 0.4794 0.063 Uiso 1 1 calc R
H48C H -0.1838 0.6777 0.5336 0.063 Uiso 1 1 calc R

loop_
_atom_site_aniso_label
_atom_site_aniso_U_11
_atom_site_aniso_U_22
_atom_site_aniso_U_33
_atom_site_aniso_U_23
_atom_site_aniso_U_13
_atom_site_aniso_U_12
Ti1 0.0275(5) 0.0203(5) 0.0275(6) -0.0089(4) -0.0012(4) -0.0050(4)
Ti2 0.0233(5) 0.0230(6) 0.0298(6) -0.0090(4) -0.0058(4) -0.0014(4)
O1 0.032(2) 0.039(3) 0.029(2) -0.0054(19) -0.0196(18) -0.0007(19)
O2 0.032(2) 0.035(2) 0.039(3) -0.007(2) -0.0023(19) -0.0033(19)
N1 0.028(2) 0.026(3) 0.039(3) -0.007(2) -0.006(2) 0.001(2)
N2 0.029(2) 0.019(2) 0.025(3) -0.006(2) -0.001(2) -0.007(2)
N3 0.030(2) 0.027(3) 0.019(2) -0.0079(19) -0.0070(19) -0.006(2)
N4 0.021(2) 0.028(3) 0.031(3) -0.007(2) -0.008(2) -0.003(2)
C1 0.035(3) 0.018(3) 0.046(4) 0.005(3) -0.010(3) -0.001(2)
C2 0.023(3) 0.025(3) 0.045(4) -0.011(3) 0.009(3) 0.000(2)
C3 0.031(3) 0.029(3) 0.046(4) -0.020(3) 0.002(3) -0.012(3)
C4 0.053(4) 0.021(3) 0.035(3) -0.017(3) 0.000(3) -0.013(3)
C5 0.041(3) 0.020(3) 0.043(4) -0.015(3) -0.002(3) -0.006(3)
C6 0.044(3) 0.019(3) 0.046(4) -0.003(3) -0.002(3) 0.002(2)
C7 0.045(4) 0.028(3) 0.068(5) -0.009(3) 0.011(3) -0.018(3)
C8 0.056(4) 0.042(4) 0.057(5) -0.033(4) 0.016(4) -0.014(3)
C9 0.068(4) 0.022(3) 0.036(3) -0.015(2) -0.020(3) -0.009(3)
C10 0.025(3) 0.032(3) 0.066(5) -0.023(3) -0.001(3) -0.001(2)
C11 0.032(3) 0.029(3) 0.032(3) -0.016(3) -0.001(3) -0.004(3)
C12 0.032(3) 0.031(3) 0.029(3) -0.002(2) -0.003(2) -0.001(2)
C13 0.033(3) 0.034(4) 0.043(4) -0.006(3) -0.016(3) -0.006(3)
C14 0.045(3) 0.039(4) 0.021(3) -0.011(3) 0.000(3) -0.012(3)
C15 0.034(3) 0.033(3) 0.035(3) -0.009(3) -0.006(3) -0.002(3)
C16 0.029(3) 0.034(3) 0.025(3) -0.012(3) 0.000(2) -0.007(3)
C17 0.025(3) 0.023(3) 0.032(3) -0.004(2) -0.007(2) 0.000(2)
C18 0.024(3) 0.020(3) 0.031(3) -0.007(2) -0.005(2) 0.005(2)
C19 0.026(3) 0.032(3) 0.029(3) -0.002(3) -0.003(2) -0.003(2)
C20 0.025(3) 0.037(4) 0.040(4) -0.015(3) -0.008(3) 0.000(3)
C21 0.036(3) 0.025(3) 0.035(3) -0.014(3) -0.006(3) -0.003(3)
C22 0.031(3) 0.027(3) 0.040(4) -0.010(3) -0.004(3) -0.002(3)
C23 0.024(3) 0.037(3) 0.039(3) -0.015(3) -0.016(2) 0.005(2)
C24 0.039(3) 0.040(4) 0.028(3) 0.000(3) -0.007(3) 0.003(3)
C25 0.024(2) 0.026(3) 0.035(3) -0.016(2) 0.009(2) -0.009(2)
C26 0.040(3) 0.019(3) 0.046(4) -0.010(3) -0.009(3) -0.007(3)
C27 0.047(3) 0.018(3) 0.036(4) -0.014(3) 0.004(3) -0.006(3)
C28 0.026(3) 0.026(3) 0.045(4) -0.009(3) -0.011(3) -0.006(2)
C29 0.023(3) 0.024(3) 0.036(3) -0.002(2) -0.007(2) -0.009(2)
C30 0.037(3) 0.051(4) 0.039(4) 0.003(3) -0.008(3) -0.015(3)
C31 0.023(3) 0.036(4) 0.077(5) -0.025(3) -0.008(3) 0.019(2)
C32 0.064(4) 0.039(4) 0.043(4) -0.022(3) 0.010(3) -0.019(3)
C33 0.034(3) 0.055(4) 0.053(4) -0.016(3) -0.010(3) -0.014(3)
C34 0.033(3) 0.026(3) 0.043(4) 0.001(3) -0.001(3) -0.012(2)
C35 0.027(3) 0.033(3) 0.050(4) -0.022(3) -0.006(3) -0.004(2)
C36 0.025(3) 0.031(3) 0.034(3) -0.010(3) -0.001(2) -0.006(2)
C37 0.033(3) 0.035(3) 0.024(3) -0.007(3) -0.003(2) 0.002(3)
C38 0.039(3) 0.048(4) 0.035(4) -0.008(3) -0.017(3) -0.002(3)
C39 0.044(3) 0.040(4) 0.021(3) -0.012(3) 0.005(3) -0.007(3)
C40 0.028(3) 0.019(3) 0.030(3) -0.003(2) -0.006(2) -0.001(2)
C41 0.027(3) 0.025(3) 0.034(3) -0.015(3) 0.001(2) -0.007(2)
C42 0.028(3) 0.020(3) 0.029(3) -0.009(2) -0.007(2) -0.006(2)
C43 0.031(3) 0.019(3) 0.038(3) -0.013(2) -0.002(2) -0.007(2)
C44 0.028(3) 0.025(3) 0.036(3) -0.010(3) -0.005(2) -0.010(2)
C45 0.024(3) 0.029(3) 0.026(3) -0.009(2) -0.011(2) 0.007(2)
C46 0.030(3) 0.022(3) 0.023(3) -0.002(2) -0.007(2) -0.005(2)
C47 0.032(3) 0.014(2) 0.030(3) -0.002(2) 0.000(2) -0.011(2)
C48 0.042(4) 0.042(4) 0.041(4) -0.009(3) -0.015(3) 0.000(3)

loop_
_atom_type_symbol
_atom_type_description
_atom_type_scat_dispersion_real
_atom_type_scat_dispersion_imag
_atom_type_scat_source
C C 0.0033 0.0016 'International Tables Vol C Tables 4.2.6.8 and 6.1.1.4'
H H 0.0000 0.0000 'International Tables Vol C Tables 4.2.6.8 and 6.1.1.4'
O O 0.0106 0.0060 'International Tables Vol C Tables 4.2.6.8 and 6.1.1.4'
N N 0.0061 0.0033 'International Tables Vol C Tables 4.2.6.8 and 6.1.1.4'
Ti Ti 0.2776 0.4457 'International Tables Vol C Tables 4.2.6.8 and 6.1.1.4'

loop_
_geom_angle_atom_site_label_1
_geom_angle_atom_site_label_2
_geom_angle_atom_site_label_3
_geom_angle
N1 Ti1 C12 82.59(19)
N1 Ti1 C11 131.02(19)
C12 Ti1 C11 83.8(2)
N1 Ti1 N2 74.77(16)
C12 Ti1 N2 135.49(19)
C11 Ti1 N2 83.04(18)
N1 Ti1 C1 88.7(2)
C12 Ti1 C1 99.2(2)
C11 Ti1 C1 140.0(2)
N2 Ti1 C1 117.74(18)
N1 Ti1 C2 114.0(2)
C12 Ti1 C2 80.2(2)
C11 Ti1 C2 109.6(2)
N2 Ti1 C2 144.04(17)
C1 Ti1 C2 34.11(19)
N1 Ti1 C5 97.28(19)
C12 Ti1 C5 134.0(2)
C11 Ti1 C5 125.0(2)
N2 Ti1 C5 87.23(17)
C1 Ti1 C5 35.14(19)
C2 Ti1 C5 57.64(18)
N1 Ti1 C3 145.8(2)
C12 Ti1 C3 97.7(2)
C11 Ti1 C3 82.7(2)
N2 Ti1 C3 122.34(18)
C1 Ti1 C3 57.3(2)
C2 Ti1 C3 34.16(19)
C5 Ti1 C3 58.15(19)
N1 Ti1 C4 131.80(18)
C12 Ti1 C4 132.2(2)
C11 Ti1 C4 90.5(2)
N2 Ti1 C4 90.20(18)
C1 Ti1 C4 58.0(2)
C2 Ti1 C4 57.3(2)
C5 Ti1 C4 35.41(18)
C3 Ti1 C4 34.65(18)
C36 Ti2 N3 130.01(19)
C36 Ti2 C35 82.8(2)
N3 Ti2 C35 83.88(19)
C36 Ti2 N4 83.23(19)
N3 Ti2 N4 73.91(16)
C35 Ti2 N4 135.94(18)
C36 Ti2 C29 125.0(2)
N3 Ti2 C29 97.88(18)
C35 Ti2 C29 134.4(2)
N4 Ti2 C29 86.83(17)
C36 Ti2 C25 141.0(2)
N3 Ti2 C25 88.82(17)
C35 Ti2 C25 100.9(2)
N4 Ti2 C25 115.82(17)
C29 Ti2 C25 34.10(17)
C36 Ti2 C27 83.5(2)
N3 Ti2 C27 146.20(19)
C35 Ti2 C27 98.1(2)
N4 Ti2 C27 121.43(18)
C29 Ti2 C27 57.0(2)
C25 Ti2 C27 57.57(19)
C36 Ti2 C26 110.4(2)
N3 Ti2 C26 114.29(19)
C35 Ti2 C26 79.9(2)
N4 Ti2 C26 143.94(17)
C29 Ti2 C26 57.74(19)
C25 Ti2 C26 35.25(18)
C27 Ti2 C26 34.93(18)
C36 Ti2 C28 92.2(2)
N3 Ti2 C28 130.75(18)
C35 Ti2 C28 131.9(2)
N4 Ti2 C28 90.13(17)
C29 Ti2 C28 33.75(18)
C25 Ti2 C28 56.41(19)
C27 Ti2 C28 34.03(19)
C26 Ti2 C28 57.18(19)
C21 O1 C24 116.7(4)
C45 O2 C48 118.0(4)
C13 N1 C16 104.3(5)
C13 N1 Ti1 139.0(4)
C16 N1 Ti1 116.5(3)
C17 N2 C18 115.3(4)
C17 N2 Ti1 112.7(3)
C18 N2 Ti1 131.9(3)
C40 N3 C37 106.5(4)
C40 N3 Ti2 117.1(3)
C37 N3 Ti2 136.2(4)
C41 N4 C42 115.4(4)
C41 N4 Ti2 112.9(3)
C42 N4 Ti2 131.6(3)
C2 C1 C5 109.1(5)
C2 C1 C6 128.3(5)
C5 C1 C6 122.3(5)
C2 C1 Ti1 73.7(3)
C5 C1 Ti1 73.9(3)
C6 C1 Ti1 123.4(4)
C1 C2 C3 109.7(5)
C1 C2 C7 124.4(6)
C3 C2 C7 125.2(5)
C1 C2 Ti1 72.2(3)
C3 C2 Ti1 73.9(3)
C7 C2 Ti1 127.5(4)
C2 C3 C4 108.1(5)
C2 C3 C8 127.5(6)
C4 C3 C8 124.1(6)
C2 C3 Ti1 71.9(3)
C4 C3 Ti1 73.4(3)
C8 C3 Ti1 125.2(4)
C3 C4 C5 107.0(5)
C3 C4 C9 128.7(5)
C5 C4 C9 124.2(5)
C3 C4 Ti1 71.9(3)
C5 C4 Ti1 71.4(3)
C9 C4 Ti1 124.1(3)
C1 C5 C4 106.1(5)
C1 C5 C10 127.4(6)
C4 C5 C10 126.4(5)
C1 C5 Ti1 70.9(3)
C4 C5 Ti1 73.2(3)
C10 C5 Ti1 122.8(4)
C1 C6 H6A 109.5
C1 C6 H6B 109.5
H6A C6 H6B 109.5
C1 C6 H6C 109.5
H6A C6 H6C 109.5
H6B C6 H6C 109.5
C2 C7 H7A 109.5
C2 C7 H7B 109.5
H7A C7 H7B 109.5
C2 C7 H7C 109.5
H7A C7 H7C 109.5
H7B C7 H7C 109.5
C3 C8 H8A 109.5
C3 C8 H8B 109.5
H8A C8 H8B 109.5
C3 C8 H8C 109.5
H8A C8 H8C 109.5
H8B C8 H8C 109.5
C4 C9 H9A 109.5
C4 C9 H9B 109.5
H9A C9 H9B 109.5
C4 C9 H9C 109.5
H9A C9 H9C 109.5
H9B C9 H9C 109.5
C5 C10 H10A 109.5
C5 C10 H10B 109.5
H10A C10 H10B 109.5
C5 C10 H10C 109.5
H10A C10 H10C 109.5
H10B C10 H10C 109.5
Ti1 C11 H11A 109.5
Ti1 C11 H11B 109.5
H11A C11 H11B 109.5
Ti1 C11 H11C 109.5
H11A C11 H11C 109.5
H11B C11 H11C 109.5
Ti1 C12 H12A 109.5
Ti1 C12 H12B 109.5
H12A C12 H12B 109.5
Ti1 C12 H12C 109.5
H12A C12 H12C 109.5
H12B C12 H12C 109.5
N1 C13 C14 111.7(5)
N1 C13 H13 124.2
C14 C13 H13 124.2
C15 C14 C13 106.2(5)
C15 C14 H14 126.9
C13 C14 H14 126.9
C16 C15 C14 106.1(5)
C16 C15 H15 127.0
C14 C15 H15 127.0
C15 C16 N1 111.7(5)
C15 C16 C17 131.1(5)
N1 C16 C17 116.9(5)
N2 C17 C16 119.1(5)
N2 C17 H17 120.5
C16 C17 H17 120.5
C23 C18 C19 120.5(5)
C23 C18 N2 120.1(5)
C19 C18 N2 119.4(5)
C18 C19 C20 119.8(5)
C18 C19 H19 120.1
C20 C19 H19 120.1
C21 C20 C19 120.5(5)
C21 C20 H20 119.8
C19 C20 H20 119.8
C20 C21 O1 115.8(5)
C20 C21 C22 119.5(5)
O1 C21 C22 124.6(5)
C23 C22 C21 119.0(5)
C23 C22 H22 120.5
C21 C22 H22 120.5
C18 C23 C22 120.7(5)
C18 C23 H23 119.7
C22 C23 H23 119.7
O1 C24 H24A 109.5
O1 C24 H24B 109.5
H24A C24 H24B 109.5
O1 C24 H24C 109.5
H24A C24 H24C 109.5
H24B C24 H24C 109.5
C29 C25 C26 108.4(5)
C29 C25 C30 125.9(5)
C26 C25 C30 125.5(5)
C29 C25 Ti2 72.8(3)
C26 C25 Ti2 73.0(3)
C30 C25 Ti2 123.8(4)
C27 C26 C25 105.7(5)
C27 C26 C31 125.3(6)
C25 C26 C31 128.6(5)
C27 C26 Ti2 72.3(3)
C25 C26 Ti2 71.8(3)
C31 C26 Ti2 126.2(4)
C28 C27 C26 107.9(5)
C28 C27 C32 127.6(6)
C26 C27 C32 124.0(6)
C28 C27 Ti2 73.3(3)
C26 C27 Ti2 72.8(3)
C32 C27 Ti2 125.9(4)
C29 C28 C27 109.4(5)
C29 C28 C33 130.3(5)
C27 C28 C33 120.1(5)
C29 C28 Ti2 72.3(3)
C27 C28 Ti2 72.7(3)
C33 C28 Ti2 124.3(4)
C28 C29 C25 108.6(5)
C28 C29 C34 129.3(5)
C25 C29 C34 122.0(5)
C28 C29 Ti2 73.9(3)
C25 C29 Ti2 73.1(3)
C34 C29 Ti2 121.4(4)
C25 C30 H30A 109.5
C25 C30 H30B 109.5
H30A C30 H30B 109.5
C25 C30 H30C 109.5
H30A C30 H30C 109.5
H30B C30 H30C 109.5
C26 C31 H31A 109.5
C26 C31 H31B 109.5
H31A C31 H31B 109.5
C26 C31 H31C 109.5
H31A C31 H31C 109.5
H31B C31 H31C 109.5
C27 C32 H32A 109.5
C27 C32 H32B 109.5
H32A C32 H32B 109.5
C27 C32 H32C 109.5
H32A C32 H32C 109.5
H32B C32 H32C 109.5
C28 C33 H33A 109.5
C28 C33 H33B 109.5
H33A C33 H33B 109.5
C28 C33 H33C 109.5
H33A C33 H33C 109.5
H33B C33 H33C 109.5
C29 C34 H34A 109.5
C29 C34 H34B 109.5
H34A C34 H34B 109.5
C29 C34 H34C 109.5
H34A C34 H34C 109.5
H34B C34 H34C 109.5
Ti2 C35 H35A 109.5
Ti2 C35 H35B 109.5
H35A C35 H35B 109.5
Ti2 C35 H35C 109.5
H35A C35 H35C 109.5
H35B C35 H35C 109.5
Ti2 C36 H36A 109.5
Ti2 C36 H36B 109.5
H36A C36 H36B 109.5
Ti2 C36 H36C 109.5
H36A C36 H36C 109.5
H36B C36 H36C 109.5
N3 C37 C38 110.1(5)
N3 C37 H37 125.0
C38 C37 H37 125.0
C37 C38 C39 107.7(5)
C37 C38 H38 126.1
C39 C38 H38 126.1
C38 C39 C40 105.6(5)
C38 C39 H39 127.2
C40 C39 H39 127.2
N3 C40 C39 110.1(5)
N3 C40 C41 116.6(5)
C39 C40 C41 133.2(5)
N4 C41 C40 119.4(5)
N4 C41 H41 120.3
C40 C41 H41 120.3
C47 C42 C43 117.4(5)
C47 C42 N4 121.7(4)
C43 C42 N4 120.8(5)
C44 C43 C42 120.6(5)
C44 C43 H43 119.7
C42 C43 H43 119.7
C43 C44 C45 120.6(5)
C43 C44 H44 119.7
C45 C44 H44 119.7
O2 C45 C46 124.5(5)
O2 C45 C44 115.1(5)
C46 C45 C44 120.3(5)
C45 C46 C47 119.6(5)
C45 C46 H46 120.2
C47 C46 H46 120.2
C46 C47 C42 121.5(5)
C46 C47 H47 119.3
C42 C47 H47 119.3
O2 C48 H48A 109.5
O2 C48 H48B 109.5
H48A C48 H48B 109.5
O2 C48 H48C 109.5
H48A C48 H48C 109.5
H48B C48 H48C 109.5

loop_
_geom_bond_atom_site_label_1
_geom_bond_atom_site_label_2
_geom_bond_distance
Ti1 N1 2.096(5)
Ti1 C12 2.110(5)
Ti1 C11 2.136(5)
Ti1 N2 2.295(4)
Ti1 C1 2.358(5)
Ti1 C2 2.377(6)
Ti1 C5 2.398(6)
Ti1 C3 2.402(6)
Ti1 C4 2.421(5)
Ti2 C36 2.112(5)
Ti2 N3 2.144(4)
Ti2 C35 2.166(5)
Ti2 N4 2.272(4)
Ti2 C29 2.366(5)
Ti2 C25 2.370(5)
Ti2 C27 2.379(5)
Ti2 C26 2.385(6)
Ti2 C28 2.387(5)
O1 C21 1.373(6)
O1 C24 1.404(6)
O2 C45 1.362(6)
O2 C48 1.449(6)
N1 C13 1.369(7)
N1 C16 1.394(7)
N2 C17 1.284(6)
N2 C18 1.432(6)
N3 C40 1.358(6)
N3 C37 1.359(6)
N4 C41 1.312(6)
N4 C42 1.441(6)
C1 C2 1.389(8)
C1 C5 1.436(8)
C1 C6 1.499(8)
C2 C3 1.404(8)
C2 C7 1.463(8)
C3 C4 1.436(8)
C3 C8 1.486(8)
C4 C5 1.466(8)
C4 C9 1.497(8)
C5 C10 1.523(8)
C6 H6A 0.9800
C6 H6B 0.9800
C6 H6C 0.9800
C7 H7A 0.9800
C7 H7B 0.9800
C7 H7C 0.9800
C8 H8A 0.9800
C8 H8B 0.9800
C8 H8C 0.9800
C9 H9A 0.9800
C9 H9B 0.9800
C9 H9C 0.9800
C10 H10A 0.9800
C10 H10B 0.9800
C10 H10C 0.9800
C11 H11A 0.9800
C11 H11B 0.9800
C11 H11C 0.9800
C12 H12A 0.9800
C12 H12B 0.9800
C12 H12C 0.9800
C13 C14 1.408(8)
C13 H13 0.9500
C14 C15 1.403(8)
C14 H14 0.9500
C15 C16 1.393(7)
C15 H15 0.9500
C16 C17 1.413(7)
C17 H17 0.9500
C18 C23 1.356(8)
C18 C19 1.376(7)
C19 C20 1.412(7)
C19 H19 0.9500
C20 C21 1.363(8)
C20 H20 0.9500
C21 C22 1.412(7)
C22 C23 1.410(7)
C22 H22 0.9500
C23 H23 0.9500
C24 H24A 0.9800
C24 H24B 0.9800
C24 H24C 0.9800
C25 C29 1.389(7)
C25 C26 1.440(7)
C25 C30 1.504(7)
C26 C27 1.430(8)
C26 C31 1.528(7)
C27 C28 1.394(8)
C27 C32 1.511(8)
C28 C29 1.380(7)
C28 C33 1.503(8)
C29 C34 1.481(7)
C30 H30A 0.9800
C30 H30B 0.9800
C30 H30C 0.9800
C31 H31A 0.9800
C31 H31B 0.9800
C31 H31C 0.9800
C32 H32A 0.9800
C32 H32B 0.9800
C32 H32C 0.9800
C33 H33A 0.9800
C33 H33B 0.9800
C33 H33C 0.9800
C34 H34A 0.9800
C34 H34B 0.9800
C34 H34C 0.9800
C35 H35A 0.9800
C35 H35B 0.9800
C35 H35C 0.9800
C36 H36A 0.9800
C36 H36B 0.9800
C36 H36C 0.9800
C37 C38 1.364(8)
C37 H37 0.9500
C38 C39 1.386(8)
C38 H38 0.9500
C39 C40 1.390(7)
C39 H39 0.9500
C40 C41 1.404(7)
C41 H41 0.9500
C42 C47 1.410(7)
C42 C43 1.417(7)
C43 C44 1.343(7)
C43 H43 0.9500
C44 C45 1.405(7)
C44 H44 0.9500
C45 C46 1.367(7)
C46 C47 1.368(7)
C46 H46 0.9500
C47 H47 0.9500
C48 H48A 0.9800
C48 H48B 0.9800
C48 H48C 0.9800

loop_
_geom_torsion_atom_site_label_1
_geom_torsion_atom_site_label_2
_geom_torsion_atom_site_label_3
_geom_torsion_atom_site_label_4
_geom_torsion
C12 Ti1 N1 C13 32.6(6)
C11 Ti1 N1 C13 107.7(6)
N2 Ti1 N1 C13 173.9(6)
C1 Ti1 N1 C13 -66.8(6)
C2 Ti1 N1 C13 -43.2(6)
C5 Ti1 N1 C13 -100.9(6)
C3 Ti1 N1 C13 -60.2(7)
C4 Ti1 N1 C13 -109.9(6)
C12 Ti1 N1 C16 -141.8(4)
C11 Ti1 N1 C16 -66.7(5)
N2 Ti1 N1 C16 -0.4(4)
C1 Ti1 N1 C16 118.8(4)
C2 Ti1 N1 C16 142.4(4)
C5 Ti1 N1 C16 84.7(4)
C3 Ti1 N1 C16 125.4(4)
C4 Ti1 N1 C16 75.8(5)
N1 Ti1 N2 C17 0.8(4)
C12 Ti1 N2 C17 63.0(5)
C11 Ti1 N2 C17 136.8(4)
C1 Ti1 N2 C17 -79.4(4)
C2 Ti1 N2 C17 -109.1(4)
C5 Ti1 N2 C17 -97.5(4)
C3 Ti1 N2 C17 -146.5(4)
C4 Ti1 N2 C17 -132.8(4)
N1 Ti1 N2 C18 178.0(5)
C12 Ti1 N2 C18 -119.8(5)
C11 Ti1 N2 C18 -46.0(4)
C1 Ti1 N2 C18 97.8(5)
C2 Ti1 N2 C18 68.1(6)
C5 Ti1 N2 C18 79.7(5)
C3 Ti1 N2 C18 30.7(5)
C4 Ti1 N2 C18 44.4(5)
C36 Ti2 N3 C40 66.2(4)
C35 Ti2 N3 C40 141.4(4)
N4 Ti2 N3 C40 -0.1(4)
C29 Ti2 N3 C40 -84.5(4)
C25 Ti2 N3 C40 -117.5(4)
C27 Ti2 N3 C40 -123.1(4)
C26 Ti2 N3 C40 -142.6(4)
C28 Ti2 N3 C40 -75.9(4)
C36 Ti2 N3 C37 -107.0(5)
C35 Ti2 N3 C37 -31.8(5)
N4 Ti2 N3 C37 -173.3(6)
C29 Ti2 N3 C37 102.3(5)
C25 Ti2 N3 C37 69.3(5)
C27 Ti2 N3 C37 63.7(6)
C26 Ti2 N3 C37 44.2(6)
C28 Ti2 N3 C37 110.9(5)
C36 Ti2 N4 C41 -136.5(4)
N3 Ti2 N4 C41 -1.4(3)
C35 Ti2 N4 C41 -64.1(5)
C29 Ti2 N4 C41 97.7(4)
C25 Ti2 N4 C41 79.2(4)
C27 Ti2 N4 C41 145.5(4)
C26 Ti2 N4 C41 107.9(4)
C28 Ti2 N4 C41 131.4(4)
C36 Ti2 N4 C42 47.0(4)
N3 Ti2 N4 C42 -177.9(5)
C35 Ti2 N4 C42 119.3(5)
C29 Ti2 N4 C42 -78.8(4)
C25 Ti2 N4 C42 -97.3(4)
C27 Ti2 N4 C42 -31.0(5)
C26 Ti2 N4 C42 -68.6(6)
C28 Ti2 N4 C42 -45.2(4)
N1 Ti1 C1 C2 139.3(4)
C12 Ti1 C1 C2 57.0(4)
C11 Ti1 C1 C2 -34.3(5)
N2 Ti1 C1 C2 -148.7(3)
C5 Ti1 C1 C2 -116.1(5)
C3 Ti1 C1 C2 -36.3(3)
C4 Ti1 C1 C2 -77.6(4)
N1 Ti1 C1 C5 -104.6(4)
C12 Ti1 C1 C5 173.1(4)
C11 Ti1 C1 C5 81.8(4)
N2 Ti1 C1 C5 -32.6(4)
C2 Ti1 C1 C5 116.1(5)
C3 Ti1 C1 C5 79.8(4)
C4 Ti1 C1 C5 38.5(3)
N1 Ti1 C1 C6 13.8(5)
C12 Ti1 C1 C6 -68.5(5)
C11 Ti1 C1 C6 -159.8(4)
N2 Ti1 C1 C6 85.8(5)
C2 Ti1 C1 C6 -125.5(6)
C5 Ti1 C1 C6 118.4(6)
C3 Ti1 C1 C6 -161.8(5)
C4 Ti1 C1 C6 156.9(5)
C5 C1 C2 C3 -1.1(7)
C6 C1 C2 C3 -175.1(6)
Ti1 C1 C2 C3 64.9(4)
C5 C1 C2 C7 170.3(5)
C6 C1 C2 C7 -3.7(10)
Ti1 C1 C2 C7 -123.7(6)
C5 C1 C2 Ti1 -66.0(4)
C6 C1 C2 Ti1 120.0(6)
N1 Ti1 C2 C1 -45.5(4)
C12 Ti1 C2 C1 -122.8(4)
C11 Ti1 C2 C1 157.4(3)
N2 Ti1 C2 C1 51.5(5)
C5 Ti1 C2 C1 37.7(3)
C3 Ti1 C2 C1 117.4(5)
C4 Ti1 C2 C1 80.0(4)
N1 Ti1 C2 C3 -162.9(3)
C12 Ti1 C2 C3 119.7(4)
C11 Ti1 C2 C3 40.0(4)
N2 Ti1 C2 C3 -65.9(4)
C1 Ti1 C2 C3 -117.4(5)
C5 Ti1 C2 C3 -79.7(4)
C4 Ti1 C2 C3 -37.4(3)
N1 Ti1 C2 C7 74.7(5)
C12 Ti1 C2 C7 -2.7(5)
C11 Ti1 C2 C7 -82.4(6)
N2 Ti1 C2 C7 171.7(4)
C1 Ti1 C2 C7 120.2(7)
C5 Ti1 C2 C7 157.9(6)
C3 Ti1 C2 C7 -122.4(7)
C4 Ti1 C2 C7 -159.8(6)
C1 C2 C3 C4 1.1(7)
C7 C2 C3 C4 -170.1(5)
Ti1 C2 C3 C4 65.0(4)
C1 C2 C3 C8 175.3(6)
C7 C2 C3 C8 4.0(10)
Ti1 C2 C3 C8 -120.9(6)
C1 C2 C3 Ti1 -63.9(4)
C7 C2 C3 Ti1 124.9(6)
N1 Ti1 C3 C2 28.4(5)
C12 Ti1 C3 C2 -59.7(3)
C11 Ti1 C3 C2 -142.4(3)
N2 Ti1 C3 C2 140.6(3)
C1 Ti1 C3 C2 36.3(3)
C5 Ti1 C3 C2 78.1(4)
C4 Ti1 C3 C2 116.0(5)
N1 Ti1 C3 C4 -87.6(5)
C12 Ti1 C3 C4 -175.7(4)
C11 Ti1 C3 C4 101.6(4)
N2 Ti1 C3 C4 24.6(4)
C1 Ti1 C3 C4 -79.7(4)
C2 Ti1 C3 C4 -116.0(5)
C5 Ti1 C3 C4 -37.9(3)
N1 Ti1 C3 C8 152.0(5)
C12 Ti1 C3 C8 63.8(5)
C11 Ti1 C3 C8 -18.9(5)
N2 Ti1 C3 C8 -95.8(5)
C1 Ti1 C3 C8 159.8(6)
C2 Ti1 C3 C8 123.6(7)
C5 Ti1 C3 C8 -158.4(6)
C4 Ti1 C3 C8 -120.4(7)
C2 C3 C4 C5 -0.8(6)
C8 C3 C4 C5 -175.1(5)
Ti1 C3 C4 C5 63.3(4)
C2 C3 C4 C9 176.3(5)
C8 C3 C4 C9 1.9(9)
Ti1 C3 C4 C9 -119.7(5)
C2 C3 C4 Ti1 -64.0(4)
C8 C3 C4 Ti1 121.6(5)
N1 Ti1 C4 C3 131.1(4)
C12 Ti1 C4 C3 5.7(5)
C11 Ti1 C4 C3 -76.3(4)
N2 Ti1 C4 C3 -159.4(4)
C1 Ti1 C4 C3 77.5(4)
C2 Ti1 C4 C3 36.9(3)
C5 Ti1 C4 C3 115.7(5)
N1 Ti1 C4 C5 15.4(4)
C12 Ti1 C4 C5 -110.0(4)
C11 Ti1 C4 C5 168.0(3)
N2 Ti1 C4 C5 84.9(3)
C1 Ti1 C4 C5 -38.2(3)
C2 Ti1 C4 C5 -78.8(3)
C3 Ti1 C4 C5 -115.7(5)
N1 Ti1 C4 C9 -103.9(5)
C12 Ti1 C4 C9 130.8(5)
C11 Ti1 C4 C9 48.7(5)
N2 Ti1 C4 C9 -34.4(5)
C1 Ti1 C4 C9 -157.5(6)
C2 Ti1 C4 C9 161.9(6)
C5 Ti1 C4 C9 -119.3(6)
C3 Ti1 C4 C9 125.0(6)
C2 C1 C5 C4 0.6(6)
C6 C1 C5 C4 175.0(5)
Ti1 C1 C5 C4 -65.3(4)
C2 C1 C5 C10 -177.0(5)
C6 C1 C5 C10 -2.6(9)
Ti1 C1 C5 C10 117.2(5)
C2 C1 C5 Ti1 65.8(4)
C6 C1 C5 Ti1 -119.7(6)
C3 C4 C5 C1 0.1(6)
C9 C4 C5 C1 -177.1(5)
Ti1 C4 C5 C1 63.7(4)
C3 C4 C5 C10 177.7(5)
C9 C4 C5 C10 0.5(8)
Ti1 C4 C5 C10 -118.6(5)
C3 C4 C5 Ti1 -63.6(4)
C9 C4 C5 Ti1 119.2(5)
N1 Ti1 C5 C1 77.2(4)
C12 Ti1 C5 C1 -9.5(5)
C11 Ti1 C5 C1 -129.0(4)
N2 Ti1 C5 C1 151.5(4)
C2 Ti1 C5 C1 -36.6(4)
C3 Ti1 C5 C1 -77.2(4)
C4 Ti1 C5 C1 -114.3(5)
N1 Ti1 C5 C4 -168.5(3)
C12 Ti1 C5 C4 104.8(4)
C11 Ti1 C5 C4 -14.7(4)
N2 Ti1 C5 C4 -94.3(3)
C1 Ti1 C5 C4 114.3(5)
C2 Ti1 C5 C4 77.7(4)
C3 Ti1 C5 C4 37.1(3)
N1 Ti1 C5 C10 -45.6(5)
C12 Ti1 C5 C10 -132.3(5)
C11 Ti1 C5 C10 108.2(5)
N2 Ti1 C5 C10 28.6(5)
C1 Ti1 C5 C10 -122.8(7)
C2 Ti1 C5 C10 -159.4(6)
C3 Ti1 C5 C10 160.0(6)
C4 Ti1 C5 C10 122.9(6)
C16 N1 C13 C14 1.1(6)
Ti1 N1 C13 C14 -173.7(4)
N1 C13 C14 C15 0.1(7)
C13 C14 C15 C16 -1.2(6)
C14 C15 C16 N1 2.0(7)
C14 C15 C16 C17 175.2(6)
C13 N1 C16 C15 -1.9(6)
Ti1 N1 C16 C15 174.3(4)
C13 N1 C16 C17 -176.2(5)
Ti1 N1 C16 C17 0.1(6)
C18 N2 C17 C16 -178.8(5)
Ti1 N2 C17 C16 -1.1(6)
C15 C16 C17 N2 -172.2(6)
N1 C16 C17 N2 0.8(8)
C17 N2 C18 C23 -107.4(6)
Ti1 N2 C18 C23 75.5(6)
C17 N2 C18 C19 70.4(7)
Ti1 N2 C18 C19 -106.7(5)
C23 C18 C19 C20 -1.9(8)
N2 C18 C19 C20 -179.7(5)
C18 C19 C20 C21 1.6(9)
C19 C20 C21 O1 178.5(5)
C19 C20 C21 C22 -1.0(9)
C24 O1 C21 C20 -172.1(5)
C24 O1 C21 C22 7.5(8)
C20 C21 C22 C23 0.6(8)
O1 C21 C22 C23 -178.9(5)
C19 C18 C23 C22 1.5(9)
N2 C18 C23 C22 179.2(5)
C21 C22 C23 C18 -0.8(9)
C36 Ti2 C25 C29 -78.4(4)
N3 Ti2 C25 C29 106.0(3)
C35 Ti2 C25 C29 -170.5(3)
N4 Ti2 C25 C29 34.5(4)
C27 Ti2 C25 C29 -77.8(4)
C26 Ti2 C25 C29 -116.1(5)
C28 Ti2 C25 C29 -36.9(3)
C36 Ti2 C25 C26 37.7(5)
N3 Ti2 C25 C26 -137.9(3)
C35 Ti2 C25 C26 -54.4(4)
N4 Ti2 C25 C26 150.6(3)
C29 Ti2 C25 C26 116.1(5)
C27 Ti2 C25 C26 38.4(3)
C28 Ti2 C25 C26 79.2(3)
C36 Ti2 C25 C30 159.4(4)
N3 Ti2 C25 C30 -16.2(4)
C35 Ti2 C25 C30 67.4(5)
N4 Ti2 C25 C30 -87.6(5)
C29 Ti2 C25 C30 -122.1(6)
C27 Ti2 C25 C30 160.1(5)
C26 Ti2 C25 C30 121.8(6)
C28 Ti2 C25 C30 -159.1(5)
C29 C25 C26 C27 -0.2(6)
C30 C25 C26 C27 175.4(5)
Ti2 C25 C26 C27 -64.9(4)
C29 C25 C26 C31 -173.1(5)
C30 C25 C26 C31 2.5(9)
Ti2 C25 C26 C31 122.2(6)
C29 C25 C26 Ti2 64.7(4)
C30 C25 C26 Ti2 -119.7(5)
C36 Ti2 C26 C27 -42.0(4)
N3 Ti2 C26 C27 161.1(3)
C35 Ti2 C26 C27 -120.4(4)
N4 Ti2 C26 C27 65.2(5)
C29 Ti2 C26 C27 77.3(4)
C25 Ti2 C26 C27 113.8(5)
C28 Ti2 C26 C27 37.0(3)
C36 Ti2 C26 C25 -155.8(3)
N3 Ti2 C26 C25 47.3(3)
C35 Ti2 C26 C25 125.8(4)
N4 Ti2 C26 C25 -48.6(5)
C29 Ti2 C26 C25 -36.5(3)
C27 Ti2 C26 C25 -113.8(5)
C28 Ti2 C26 C25 -76.8(3)
C36 Ti2 C26 C31 79.2(5)
N3 Ti2 C26 C31 -77.7(5)
C35 Ti2 C26 C31 0.8(5)
N4 Ti2 C26 C31 -173.6(4)
C29 Ti2 C26 C31 -161.5(6)
C25 Ti2 C26 C31 -125.0(7)
C27 Ti2 C26 C31 121.2(7)
C28 Ti2 C26 C31 158.2(6)
C25 C26 C27 C28 -0.9(6)
C31 C26 C27 C28 172.3(5)
Ti2 C26 C27 C28 -65.4(4)
C25 C26 C27 C32 -173.4(5)
C31 C26 C27 C32 -0.2(9)
Ti2 C26 C27 C32 122.1(5)
C25 C26 C27 Ti2 64.5(4)
C31 C26 C27 Ti2 -122.3(5)
C36 Ti2 C27 C28 -103.8(4)
N3 Ti2 C27 C28 83.4(5)
C35 Ti2 C27 C28 174.5(4)
N4 Ti2 C27 C28 -25.8(4)
C29 Ti2 C27 C28 35.9(3)
C25 Ti2 C27 C28 76.7(4)
C26 Ti2 C27 C28 115.4(5)
C36 Ti2 C27 C26 140.8(4)
N3 Ti2 C27 C26 -32.0(5)
C35 Ti2 C27 C26 59.1(4)
N4 Ti2 C27 C26 -141.2(3)
C29 Ti2 C27 C26 -79.5(4)
C25 Ti2 C27 C26 -38.7(3)
C28 Ti2 C27 C26 -115.4(5)
C36 Ti2 C27 C32 21.0(5)
N3 Ti2 C27 C32 -151.9(4)
C35 Ti2 C27 C32 -60.8(5)
N4 Ti2 C27 C32 98.9(5)
C29 Ti2 C27 C32 160.6(6)
C25 Ti2 C27 C32 -158.6(6)
C26 Ti2 C27 C32 -119.8(7)
C28 Ti2 C27 C32 124.7(7)
C26 C27 C28 C29 1.7(6)
C32 C27 C28 C29 173.8(5)
Ti2 C27 C28 C29 -63.4(4)
C26 C27 C28 C33 -174.8(5)
C32 C27 C28 C33 -2.7(9)
Ti2 C27 C28 C33 120.1(5)
C26 C27 C28 Ti2 65.1(4)
C32 C27 C28 Ti2 -122.8(6)
C36 Ti2 C28 C29 -167.3(3)
N3 Ti2 C28 C29 -15.4(4)
C35 Ti2 C28 C29 110.4(4)
N4 Ti2 C28 C29 -84.1(3)
C25 Ti2 C28 C29 37.3(3)
C27 Ti2 C28 C29 117.7(5)
C26 Ti2 C28 C29 79.7(3)
C36 Ti2 C28 C27 75.0(4)
N3 Ti2 C28 C27 -133.2(3)
C35 Ti2 C28 C27 -7.3(5)
N4 Ti2 C28 C27 158.2(3)
C29 Ti2 C28 C27 -117.7(5)
C25 Ti2 C28 C27 -80.4(4)
C26 Ti2 C28 C27 -38.0(3)
C36 Ti2 C28 C33 -40.1(5)
N3 Ti2 C28 C33 111.8(5)
C35 Ti2 C28 C33 -122.4(5)
N4 Ti2 C28 C33 43.1(5)
C29 Ti2 C28 C33 127.2(6)
C25 Ti2 C28 C33 164.6(6)
C27 Ti2 C28 C33 -115.1(6)
C26 Ti2 C28 C33 -153.0(6)
C27 C28 C29 C25 -1.8(7)
C33 C28 C29 C25 174.2(6)
Ti2 C28 C29 C25 -65.4(4)
C27 C28 C29 C34 -178.6(5)
C33 C28 C29 C34 -2.6(10)
Ti2 C28 C29 C34 117.8(6)
C27 C28 C29 Ti2 63.6(4)
C33 C28 C29 Ti2 -120.4(6)
C26 C25 C29 C28 1.2(6)
C30 C25 C29 C28 -174.4(5)
Ti2 C25 C29 C28 66.0(4)
C26 C25 C29 C34 178.3(5)
C30 C25 C29 C34 2.7(9)
Ti2 C25 C29 C34 -116.9(5)
C26 C25 C29 Ti2 -64.8(4)
C30 C25 C29 Ti2 119.6(5)
C36 Ti2 C29 C28 15.5(4)
N3 Ti2 C29 C28 168.3(3)
C35 Ti2 C29 C28 -102.6(4)
N4 Ti2 C29 C28 95.0(3)
C25 Ti2 C29 C28 -115.7(5)
C27 Ti2 C29 C28 -36.2(3)
C26 Ti2 C29 C28 -77.9(4)
C36 Ti2 C29 C25 131.3(3)
N3 Ti2 C29 C25 -76.0(3)
C35 Ti2 C29 C25 13.1(5)
N4 Ti2 C29 C25 -149.3(3)
C27 Ti2 C29 C25 79.5(3)
C26 Ti2 C29 C25 37.8(3)
C28 Ti2 C29 C25 115.7(5)
C36 Ti2 C29 C34 -111.1(4)
N3 Ti2 C29 C34 41.6(4)
C35 Ti2 C29 C34 130.8(4)
N4 Ti2 C29 C34 -31.6(4)
C25 Ti2 C29 C34 117.7(6)
C27 Ti2 C29 C34 -162.8(5)
C26 Ti2 C29 C34 155.4(5)
C28 Ti2 C29 C34 -126.6(6)
C40 N3 C37 C38 0.5(7)
Ti2 N3 C37 C38 174.2(4)
N3 C37 C38 C39 -0.5(7)
C37 C38 C39 C40 0.3(7)
C37 N3 C40 C39 -0.3(6)
Ti2 N3 C40 C39 -175.4(4)
C37 N3 C40 C41 176.6(5)
Ti2 N3 C40 C41 1.5(6)
C38 C39 C40 N3 0.0(7)
C38 C39 C40 C41 -176.3(6)
C42 N4 C41 C40 179.9(4)
Ti2 N4 C41 C40 2.7(6)
N3 C40 C41 N4 -2.9(7)
C39 C40 C41 N4 173.1(6)
C41 N4 C42 C47 108.6(6)
Ti2 N4 C42 C47 -75.0(6)
C41 N4 C42 C43 -69.5(6)
Ti2 N4 C42 C43 106.9(5)
C47 C42 C43 C44 0.8(8)
N4 C42 C43 C44 179.0(5)
C42 C43 C44 C45 -1.0(8)
C48 O2 C45 C46 -5.9(8)
C48 O2 C45 C44 173.0(5)
C43 C44 C45 O2 -178.6(5)
C43 C44 C45 C46 0.2(8)
O2 C45 C46 C47 179.6(5)
C44 C45 C46 C47 0.8(8)
C45 C46 C47 C42 -1.1(8)
C43 C42 C47 C46 0.3(8)
N4 C42 C47 C46 -177.9(5)
